data_7115536
loop_
_publ_author_name
'Petr Slavik'
'Hana Dvorakova'
'Vaclav Eigner'
'Pavel Lhotak'

_publ_section_title
;
 Regioselective alkylation of a methylene group via meta-bridging of
 calix[4]arenes
;
_journal_name_full Chem.Commun.
_journal_page_first 10112
_journal_paper_doi 10.1039/C4cc04356A
_journal_volume 50
_journal_year 2014
_chemical_formula_moiety '2(C80 H90 O8), C H2 Cl2 '
_chemical_formula_sum 'C161 H182 Cl2 O16'
_chemical_formula_weight 2444.11
_space_group_IT_number 14
_symmetry_cell_setting monoclinic
_symmetry_space_group_name_Hall '-P 2ybc'
_symmetry_space_group_name_H-M 'P 1 21/c 1'
_atom_sites_solution_hydrogens difmap
_atom_sites_solution_primary direct
_atom_sites_solution_secondary difmap
_cell_angle_alpha 90
_cell_angle_beta 99.7860(7)
_cell_angle_gamma 90
_cell_formula_units_Z 2
_cell_length_a 13.22632(10)
_cell_length_b 25.83704(17)
_cell_length_c 20.88126(15)
_cell_measurement_reflns_used 73292
_cell_measurement_temperature 190
_cell_measurement_theta_max 76
_cell_measurement_theta_min 4
_cell_volume 7031.90(9)
_computing_cell_refinement 'CrysAlis, (Oxford Diffraction, 2002)'
_computing_data_collection 'Xcalibur, (Oxford Diffraction, 2002)'
_computing_data_reduction 'CrysAlis, (Oxford Diffraction, 2002)'
_computing_molecular_graphics 'CAMERON (Watkin et al., 1996)'
_computing_publication_material 'CRYSTALS (Betteridge et al., 2003)'
_computing_structure_refinement 'CRYSTALS (Betteridge et al., 2003)'
_computing_structure_solution 'SIR92 (Altomare et al., 1994)'
_diffrn_ambient_pressure 101
_diffrn_ambient_temperature 190
_diffrn_measured_fraction_theta_full 0.996
_diffrn_measured_fraction_theta_max 0.980
_diffrn_measurement_device Area
_diffrn_measurement_device_type 'Oxford Diffraction XCALIBUR'
_diffrn_measurement_method \w
_diffrn_radiation_monochromator graphite
_diffrn_radiation_type 'Cu K\a'
_diffrn_radiation_wavelength 1.54180
_diffrn_reflns_av_R_equivalents 0.036
_diffrn_reflns_limit_h_max 16
_diffrn_reflns_limit_h_min -15
_diffrn_reflns_limit_k_max 32
_diffrn_reflns_limit_k_min -32
_diffrn_reflns_limit_l_max 26
_diffrn_reflns_limit_l_min -26
_diffrn_reflns_number 160835
_diffrn_reflns_theta_full 70.666
_diffrn_reflns_theta_max 75.985
_diffrn_reflns_theta_min 4.626
_diffrn_standards_number 0
_exptl_absorpt_coefficient_mu 0.908
_exptl_absorpt_correction_T_max 0.90
_exptl_absorpt_correction_T_min 0.71
_exptl_absorpt_correction_type multi-scan
_exptl_absorpt_process_details 'CrysAlis, (Oxford Diffraction, 2002)'
_exptl_crystal_colour colourless
_exptl_crystal_density_diffrn 1.154
_exptl_crystal_density_method 'not measured'
_exptl_crystal_description prism
_exptl_crystal_F_000 2620
_exptl_crystal_size_max 0.320
_exptl_crystal_size_mid 0.210
_exptl_crystal_size_min 0.120
_refine_diff_density_max 0.57
_refine_diff_density_min -0.61
_refine_ls_extinction_method None
_refine_ls_goodness_of_fit_ref 1.0443
_refine_ls_hydrogen_treatment constr
_refine_ls_matrix_type full
_refine_ls_number_parameters 961
_refine_ls_number_reflns 14412
_refine_ls_number_restraints 278
_refine_ls_R_factor_all 0.0802
_refine_ls_R_factor_gt 0.0722
_refine_ls_shift/su_max 0.0031676
_refine_ls_shift/su_mean 0.0001817
_refine_ls_structure_factor_coef Fsqd
_refine_ls_weighting_details
;
 Method, part 1, Chebychev polynomial, (Watkin, 1994, Prince, 1982) 
 [weight] = 1.0/[A~0~*T~0~(x)+A~1~*T~1~(x) ... +A~n-1~]*T~n-1~(x)] 
 where A~i~ are the Chebychev coefficients listed below and x= Fcalc/Fmax 
 Method = Robust Weighting (Prince, 1982) 
 W = [weight] * [1-(deltaF/6*sigmaF)^2^]^2^ 
 A~i~ are: 
 0.115E+04 0.180E+04 890. 214. 
;
_refine_ls_weighting_scheme calc
_refine_ls_wR_factor_all 0.1379
_refine_ls_wR_factor_gt 0.1299
_refine_ls_wR_factor_ref 0.1379
_reflns_limit_h_max 15
_reflns_limit_h_min -16
_reflns_limit_k_max 32
_reflns_limit_k_min 0
_reflns_limit_l_max 26
_reflns_limit_l_min 0
_reflns_number_gt 12059
_reflns_number_total 14412
_reflns_threshold_expression I>2.0\s(I)
_oxford_diffrn_Wilson_B_factor 4.62
_oxford_diffrn_Wilson_scale 0.12
_oxford_refine_ls_r_factor_ref 0.0802
_oxford_refine_ls_scale 3.271(19)
_oxford_reflns_number_all 14412
_oxford_reflns_threshold_expression_ref I>-3.0\s(I)
_cod_data_source_file c4cc04356a2.cif
_cod_data_source_block 1a
_cod_original_sg_symbol_H-M 'P 1 21/c 1 '
_cod_database_code 7115536

loop_
_symmetry_equiv_pos_as_xyz
x,y,z
-x,-y,-z
-x,y+1/2,-z+1/2
x,-y+1/2,z+1/2

loop_
_atom_site_label
_atom_site_type_symbol
_atom_site_fract_x
_atom_site_fract_y
_atom_site_fract_z
_atom_site_U_iso_or_equiv
_atom_site_occupancy
_atom_site_adp_type
_atom_site_refinement_flags_posn
_atom_site_refinement_flags_adp
_atom_site_refinement_flags_occupancy
_atom_site_disorder_assembly
_atom_site_disorder_group
C1 C 0.3860(2) 0.81723(10) 0.80412(14) 0.0583 1.0000 Uani . . . . .
C2 C 0.4760(2) 0.80711(11) 0.85893(13) 0.0648 1.0000 Uani . . . . .
C3 C 0.5015(2) 0.74990(10) 0.85473(12) 0.0555 1.0000 Uani . . . . .
C4 C 0.4268(2) 0.71402(11) 0.86107(13) 0.0606 1.0000 Uani . . . . .
C5 C 0.4236(2) 0.66579(10) 0.83198(12) 0.0551 1.0000 Uani . . . . .
C6 C 0.49796(17) 0.65550(8) 0.79386(10) 0.0436 1.0000 Uani . . . . .
C7 C 0.58414(17) 0.68743(8) 0.79525(10) 0.0423 1.0000 Uani . . . . .
C8 C 0.64655(16) 0.66978(8) 0.74447(10) 0.0393 1.0000 Uani . . . . .
C9 C 0.56568(16) 0.63807(8) 0.70098(10) 0.0400 1.0000 Uani . . . . .
C10 C 0.48622(17) 0.62476(8) 0.73404(11) 0.0441 1.0000 Uani . . . . .
C11 C 0.39786(18) 0.60034(9) 0.70197(13) 0.0513 1.0000 Uani . . . . .
C12 C 0.3840(2) 0.59833(10) 0.63474(14) 0.0583 1.0000 Uani . . . . .
C13 C 0.4564(2) 0.61819(10) 0.60013(12) 0.0543 1.0000 Uani . . . . .
C14 C 0.4198(3) 0.63678(12) 0.53093(13) 0.0708 1.0000 Uani . . . . .
C15 C 0.3422(2) 0.67958(12) 0.53413(13) 0.0662 1.0000 Uani . . . . .
C16 C 0.2379(3) 0.67126(13) 0.51174(16) 0.0811 1.0000 Uani . . . . .
C17 C 0.1663(3) 0.70733(14) 0.52271(18) 0.0853 1.0000 Uani . . . . .
C18 C 0.1947(2) 0.75113(13) 0.55809(16) 0.0741 1.0000 Uani . . . . .
C19 C 0.2984(2) 0.76194(11) 0.58149(13) 0.0592 1.0000 Uani . . . . .
C20 C 0.3302(2) 0.81166(10) 0.61805(13) 0.0587 1.0000 Uani . . . . .
C21 C 0.3155(2) 0.81353(9) 0.68829(14) 0.0555 1.0000 Uani . . . . .
C22 C 0.2172(2) 0.81520(11) 0.70491(16) 0.0650 1.0000 Uani . . . . .
C23 C 0.2034(2) 0.81914(11) 0.76828(17) 0.0707 1.0000 Uani . . . . .
C24 C 0.2873(2) 0.81943(11) 0.81767(16) 0.0694 1.0000 Uani . . . . .
C25 C 0.58668(19) 0.73438(9) 0.82718(11) 0.0488 1.0000 Uani . . . . .
C26 C 0.55242(18) 0.63310(9) 0.63387(11) 0.0478 1.0000 Uani . . . . .
C27 C 0.3699(2) 0.72613(11) 0.56708(12) 0.0580 1.0000 Uani . . . . .
C28 C 0.39873(19) 0.81620(9) 0.73903(13) 0.0535 1.0000 Uani . . . . .
O29 O 0.66592(14) 0.76857(7) 0.82406(9) 0.0602 1.0000 Uani D U . . .
C30 C 0.7247(3) 0.77889(15) 0.88770(15) 0.0853 0.815(6) Uani D U P 6 1
C31 C 0.7920(3) 0.82574(18) 0.8838(2) 0.0935 0.815(6) Uani D U P 6 1
C32 C 0.8642(4) 0.8304(2) 0.9505(3) 0.1230 0.815(6) Uani D U P 6 1
C230 C 0.7166(3) 0.78508(15) 0.88741(15) 0.0522 0.185(6) Uani D U P 6 2
C231 C 0.8175(3) 0.81100(18) 0.8787(2) 0.0897 0.185(6) Uani D U P 6 2
C232 C 0.7968(14) 0.8641(5) 0.8455(10) 0.1021 0.185(6) Uani D U P 6 2
O33 O 0.62839(14) 0.65067(8) 0.60136(8) 0.0587 1.0000 Uani D U . . .
C34 C 0.7074(3) 0.61465(16) 0.59266(18) 0.0754 0.797(4) Uani D U P 4 1
C35 C 0.6765(4) 0.5861(2) 0.5298(2) 0.1005 0.797(4) Uani D U P 4 1
C36 C 0.7609(4) 0.5494(2) 0.5155(3) 0.1057 0.797(4) Uani D U P 4 1
C234 C 0.6472(9) 0.6101(5) 0.5574(6) 0.0749 0.203(4) Uani D U P 4 2
C235 C 0.7591(8) 0.5929(3) 0.5732(8) 0.0769 0.203(4) Uani D U P 4 2
C236 C 0.7805(4) 0.5360(2) 0.5576(3) 0.1060 0.203(4) Uani D U P 4 2
O37 O 0.47249(13) 0.73557(7) 0.58855(8) 0.0578 1.0000 Uani D U . . .
C38 C 0.5160(3) 0.76231(14) 0.53952(14) 0.0708 0.750(5) Uani D U P 3 1
C39 C 0.6208(3) 0.77924(19) 0.5721(2) 0.0847 0.750(5) Uani D U P 3 1
C40 C 0.6617(5) 0.8180(2) 0.5276(3) 0.1101 0.750(5) Uani D U P 3 1
C238 C 0.5413(3) 0.75596(14) 0.54764(14) 0.0707 0.250(5) Uani D U P 3 2
C239 C 0.5277(8) 0.8140(3) 0.5325(6) 0.0715 0.250(5) Uani D U P 3 2
C240 C 0.6056(10) 0.8339(5) 0.4910(6) 0.0774 0.250(5) Uani D U P 3 2
O41 O 0.49679(14) 0.81498(7) 0.72389(10) 0.0629 1.0000 Uani D U . . .
C42 C 0.5399(3) 0.86598(12) 0.72667(18) 0.0797 0.538(5) Uani D U P 1 1
C43 C 0.6492(4) 0.8584(3) 0.7154(4) 0.1126 0.538(5) Uani D U P 1 1
C44 C 0.7064(7) 0.9100(3) 0.7249(6) 0.1506 0.538(5) Uani D U P 1 1
C242 C 0.5566(3) 0.86213(12) 0.72958(18) 0.0796 0.462(5) Uani D U P 1 2
C243 C 0.5276(5) 0.8993(3) 0.6722(3) 0.0888 0.462(5) Uani D U P 1 2
C244 C 0.5961(7) 0.9479(3) 0.6818(5) 0.1140 0.462(5) Uani D U P 1 2
C101 C 0.8731(2) 0.44723(9) 0.85912(13) 0.0544 1.0000 Uani . . . . .
C102 C 0.7598(2) 0.44769(9) 0.82938(15) 0.0594 1.0000 Uani . . . . .
C103 C 0.72088(18) 0.50121(9) 0.84285(13) 0.0505 1.0000 Uani . . . . .
C104 C 0.7259(2) 0.51587(10) 0.90747(13) 0.0553 1.0000 Uani . . . . .
C105 C 0.73740(18) 0.56704(10) 0.92642(12) 0.0519 1.0000 Uani . . . . .
C106 C 0.74656(16) 0.60340(9) 0.87912(11) 0.0434 1.0000 Uani . . . . .
C107 C 0.72212(15) 0.59104(8) 0.81290(11) 0.0408 1.0000 Uani . . . . .
C108 C 0.74441(16) 0.63706(8) 0.77220(10) 0.0405 1.0000 Uani . . . . .
C109 C 0.81909(16) 0.66639(8) 0.82258(11) 0.0428 1.0000 Uani . . . . .
C110 C 0.80929(17) 0.65011(9) 0.88521(11) 0.0445 1.0000 Uani . . . . .
C111 C 0.87914(19) 0.66694(10) 0.93910(12) 0.0523 1.0000 Uani . . . . .
C112 C 0.9655(2) 0.69238(11) 0.92779(13) 0.0574 1.0000 Uani . . . . .
C113 C 0.98415(18) 0.70287(10) 0.86565(13) 0.0547 1.0000 Uani . . . . .
C114 C 1.0942(2) 0.70919(12) 0.85511(16) 0.0667 1.0000 Uani . . . . .
C115 C 1.15012(18) 0.65848(12) 0.87588(14) 0.0593 1.0000 Uani . . . . .
C116 C 1.2253(2) 0.65653(13) 0.93119(14) 0.0658 1.0000 Uani . . . . .
C117 C 1.2693(2) 0.60997(14) 0.95266(15) 0.0709 1.0000 Uani . . . . .
C118 C 1.2377(2) 0.56451(14) 0.92085(15) 0.0706 1.0000 Uani . . . . .
C119 C 1.16029(19) 0.56434(12) 0.86567(13) 0.0588 1.0000 Uani . . . . .
C120 C 1.1233(2) 0.51415(12) 0.83231(14) 0.0635 1.0000 Uani . . . . .
C121 C 1.0452(2) 0.48420(10) 0.86349(13) 0.0562 1.0000 Uani . . . . .
C122 C 1.0693(2) 0.46582(12) 0.92695(15) 0.0672 1.0000 Uani . . . . .
C123 C 1.0011(2) 0.43760(11) 0.95548(15) 0.0678 1.0000 Uani . . . . .
C124 C 0.9036(2) 0.42881(10) 0.92162(15) 0.0619 1.0000 Uani . . . . .
C125 C 0.70788(17) 0.53960(9) 0.79474(11) 0.0452 1.0000 Uani . . . . .
C126 C 0.90429(18) 0.69435(9) 0.81307(12) 0.0497 1.0000 Uani . . . . .
C127 C 1.12072(18) 0.61232(12) 0.84339(12) 0.0561 1.0000 Uani . . . . .
C128 C 0.9467(2) 0.47348(10) 0.83001(13) 0.0541 1.0000 Uani . . . . .
O129 O 0.69543(13) 0.52642(6) 0.72949(8) 0.0519 1.0000 Uani . . . . .
C130 C 0.5992(2) 0.50105(11) 0.70619(15) 0.0638 1.0000 Uani . . . . .
C131 C 0.6047(3) 0.47498(16) 0.6433(2) 0.0964 1.0000 Uani . . . . .
C132 C 0.5002(3) 0.45661(16) 0.6099(2) 0.1053 1.0000 Uani . . . . .
O133 O 0.91715(14) 0.70587(7) 0.75018(9) 0.0595 1.0000 Uani . U . . .
C134 C 0.9009(3) 0.75890(13) 0.73388(17) 0.0804 1.0000 Uani . . . . .
C135 C 0.9243(3) 0.76730(17) 0.6667(2) 0.1023 1.0000 Uani . . . . .
C136 C 0.9177(4) 0.8229(2) 0.6486(3) 0.1558 1.0000 Uani . U . . .
O137 O 1.04722(13) 0.61350(8) 0.78780(9) 0.0586 1.0000 Uani . . . . .
C138 C 1.0901(2) 0.61718(16) 0.72958(14) 0.0763 1.0000 Uani . . . . .
C139 C 1.0065(3) 0.60837(16) 0.67213(16) 0.0848 1.0000 Uani . . . . .
C140 C 1.0501(4) 0.6032(3) 0.6098(2) 0.1480 1.0000 Uani . . . . .
O141 O 0.91959(15) 0.49193(8) 0.76686(9) 0.0637 1.0000 Uani D U . . .
C142 C 0.9338(8) 0.4498(2) 0.7234(3) 0.0799 0.531(7) Uani D U P 2 1
C143 C 0.9131(7) 0.4706(3) 0.6542(3) 0.0935 0.531(7) Uani D U P 2 1
C144 C 0.9042(10) 0.4276(4) 0.6030(4) 0.1247 0.531(7) Uani D U P 2 1
C342 C 0.8922(5) 0.4574(4) 0.7132(4) 0.0769 0.469(7) Uani D U P 2 2
C343 C 0.9930(6) 0.4447(4) 0.6915(4) 0.0998 0.469(7) Uani D U P 2 2
C344 C 0.9693(9) 0.4107(5) 0.6305(5) 0.1177 0.469(7) Uani D U P 2 2
Cl901 Cl 0.4954(3) 1.0260(2) 0.5011(2) 0.1507 0.275(3) Uani D . P 5 1
C902 C 0.5191(6) 1.0486(3) 0.5800(2) 0.1236 0.275(3) Uani D U P 5 1
Cl903 Cl 0.5644(5) 1.0075(4) 0.6436(4) 0.1902 0.275(3) Uani D U P 5 1
Cl911 Cl 0.4826(3) 1.0495(2) 0.4991(2) 0.1505 0.225(3) Uani D . P 5 2
C912 C 0.5100(6) 1.0360(3) 0.5813(2) 0.1236 0.225(3) Uani D U P 5 2
Cl913 Cl 0.5380(7) 0.9706(3) 0.5904(6) 0.1909 0.225(3) Uani D U P 5 2
H21 H 0.4573 0.8146 0.8999 0.0842 1.0000 Uiso R . . . .
H22 H 0.5328 0.8280 0.8531 0.0842 1.0000 Uiso R . . . .
H41 H 0.3755 0.7227 0.8860 0.0766 1.0000 Uiso R . . . .
H51 H 0.3737 0.6405 0.8376 0.0698 1.0000 Uiso R . . . .
H81 H 0.6652 0.6989 0.7212 0.0498 1.0000 Uiso R . . . .
H111 H 0.3490 0.5860 0.7255 0.0674 1.0000 Uiso R . . . .
H121 H 0.3241 0.5824 0.6114 0.0733 1.0000 Uiso R . . . .
H141 H 0.4759 0.6502 0.5131 0.0902 1.0000 Uiso R . . . .
H142 H 0.3894 0.6089 0.5048 0.0902 1.0000 Uiso R . . . .
H161 H 0.2167 0.6404 0.4886 0.1020 1.0000 Uiso R . . . .
H171 H 0.0962 0.7015 0.5050 0.1049 1.0000 Uiso R . . . .
H181 H 0.1436 0.7746 0.5671 0.0977 1.0000 Uiso R . . . .
H201 H 0.2917 0.8391 0.5955 0.0746 1.0000 Uiso R . . . .
H202 H 0.4011 0.8168 0.6172 0.0746 1.0000 Uiso R . . . .
H221 H 0.1592 0.8135 0.6712 0.0831 1.0000 Uiso R . . . .
H231 H 0.1360 0.8214 0.7780 0.0898 1.0000 Uiso R . . . .
H241 H 0.2770 0.8214 0.8615 0.0864 1.0000 Uiso R . . . .
H301 H 0.6800 0.7859 0.9177 0.1003 0.815(6) Uiso R . P 6 1
H302 H 0.7665 0.7499 0.9022 0.1003 0.815(6) Uiso R . P 6 1
H311 H 0.7512 0.8560 0.8747 0.1179 0.815(6) Uiso R . P 6 1
H312 H 0.8320 0.8207 0.8506 0.1179 0.815(6) Uiso R . P 6 1
H321 H 0.9086 0.8593 0.9502 0.1459 0.815(6) Uiso R . P 6 1
H322 H 0.8232 0.8350 0.9832 0.1459 0.815(6) Uiso R . P 6 1
H323 H 0.9040 0.7997 0.9592 0.1459 0.815(6) Uiso R . P 6 1
H2301 H 0.6702 0.8084 0.9024 0.0761 0.185(6) Uiso R . P 6 2
H2302 H 0.7227 0.7547 0.9134 0.0761 0.185(6) Uiso R . P 6 2
H2311 H 0.8250 0.8370 0.9114 0.0874 0.185(6) Uiso R . P 6 2
H2312 H 0.8697 0.7857 0.8896 0.0874 0.185(6) Uiso R . P 6 2
H2321 H 0.8623 0.8800 0.8485 0.0959 0.185(6) Uiso R . P 6 2
H2322 H 0.7447 0.8895 0.8347 0.0959 0.185(6) Uiso R . P 6 2
H2323 H 0.7895 0.8382 0.8129 0.0959 0.185(6) Uiso R . P 6 2
H341 H 0.7697 0.6326 0.5911 0.1009 0.797(4) Uiso R . P 4 1
H342 H 0.7174 0.5910 0.6280 0.1009 0.797(4) Uiso R . P 4 1
H351 H 0.6613 0.6103 0.4953 0.1300 0.797(4) Uiso R . P 4 1
H352 H 0.6169 0.5664 0.5329 0.1300 0.797(4) Uiso R . P 4 1
H361 H 0.7387 0.5316 0.4758 0.1191 0.797(4) Uiso R . P 4 1
H362 H 0.8206 0.5690 0.5123 0.1191 0.797(4) Uiso R . P 4 1
H363 H 0.7762 0.5250 0.5499 0.1191 0.797(4) Uiso R . P 4 1
H2341 H 0.6296 0.6194 0.5129 0.0771 0.203(4) Uiso R . P 4 2
H2342 H 0.6065 0.5815 0.5661 0.0771 0.203(4) Uiso R . P 4 2
H2351 H 0.7833 0.5978 0.6183 0.0872 0.203(4) Uiso R . P 4 2
H2352 H 0.7962 0.6148 0.5489 0.0872 0.203(4) Uiso R . P 4 2
H2361 H 0.8518 0.5287 0.5677 0.1188 0.203(4) Uiso R . P 4 2
H2362 H 0.7443 0.5137 0.5819 0.1188 0.203(4) Uiso R . P 4 2
H2363 H 0.7572 0.5307 0.5125 0.1188 0.203(4) Uiso R . P 4 2
H381 H 0.4753 0.7914 0.5237 0.0902 0.750(5) Uiso R . P 3 1
H382 H 0.5208 0.7394 0.5046 0.0902 0.750(5) Uiso R . P 3 1
H391 H 0.6163 0.7948 0.6127 0.1039 0.750(5) Uiso R . P 3 1
H392 H 0.6653 0.7502 0.5788 0.1039 0.750(5) Uiso R . P 3 1
H401 H 0.7280 0.8292 0.5475 0.1257 0.750(5) Uiso R . P 3 1
H402 H 0.6167 0.8469 0.5209 0.1257 0.750(5) Uiso R . P 3 1
H403 H 0.6657 0.8023 0.4869 0.1257 0.750(5) Uiso R . P 3 1
H2381 H 0.6103 0.7515 0.5686 0.0900 0.250(5) Uiso R . P 3 2
H2382 H 0.5301 0.7370 0.5081 0.0900 0.250(5) Uiso R . P 3 2
H2391 H 0.5283 0.8323 0.5720 0.0938 0.250(5) Uiso R . P 3 2
H2392 H 0.4627 0.8180 0.5055 0.0938 0.250(5) Uiso R . P 3 2
H2401 H 0.5926 0.8696 0.4820 0.0892 0.250(5) Uiso R . P 3 2
H2402 H 0.6708 0.8301 0.5178 0.0892 0.250(5) Uiso R . P 3 2
H2403 H 0.6052 0.8158 0.4514 0.0892 0.250(5) Uiso R . P 3 2
H421 H 0.5402 0.8808 0.7684 0.1009 0.538(5) Uiso R . P 1 1
H422 H 0.5021 0.8876 0.6944 0.1009 0.538(5) Uiso R . P 1 1
H431 H 0.6849 0.8346 0.7458 0.1336 0.538(5) Uiso R . P 1 1
H432 H 0.6482 0.8457 0.6725 0.1336 0.538(5) Uiso R . P 1 1
H441 H 0.7751 0.9070 0.7174 0.2280 0.538(5) Uiso R . P 1 1
H442 H 0.7066 0.9225 0.7678 0.2280 0.538(5) Uiso R . P 1 1
H443 H 0.6699 0.9336 0.6945 0.2280 0.538(5) Uiso R . P 1 1
H2421 H 0.5484 0.8788 0.7689 0.1009 0.462(5) Uiso R . P 1 2
H2422 H 0.6266 0.8532 0.7312 0.1009 0.462(5) Uiso R . P 1 2
H2431 H 0.4595 0.9110 0.6723 0.1277 0.462(5) Uiso R . P 1 2
H2432 H 0.5309 0.8825 0.6322 0.1277 0.462(5) Uiso R . P 1 2
H2441 H 0.5770 0.9716 0.6470 0.2081 0.462(5) Uiso R . P 1 2
H2442 H 0.5927 0.9647 0.7218 0.2081 0.462(5) Uiso R . P 1 2
H2443 H 0.6641 0.9361 0.6817 0.2081 0.462(5) Uiso R . P 1 2
H1021 H 0.7241 0.4219 0.8490 0.0762 1.0000 Uiso R . . . .
H1022 H 0.7510 0.4418 0.7839 0.0762 1.0000 Uiso R . . . .
H1041 H 0.7208 0.4899 0.9390 0.0702 1.0000 Uiso R . . . .
H1051 H 0.7391 0.5770 0.9704 0.0676 1.0000 Uiso R . . . .
H1081 H 0.7780 0.6258 0.7379 0.0524 1.0000 Uiso R . . . .
H1111 H 0.8662 0.6610 0.9819 0.0661 1.0000 Uiso R . . . .
H1121 H 1.0147 0.7031 0.9639 0.0724 1.0000 Uiso R . . . .
H1141 H 1.1262 0.7370 0.8805 0.0852 1.0000 Uiso R . . . .
H1142 H 1.0958 0.7157 0.8105 0.0852 1.0000 Uiso R . . . .
H1161 H 1.2463 0.6875 0.9541 0.0822 1.0000 Uiso R . . . .
H1171 H 1.3223 0.6092 0.9896 0.0900 1.0000 Uiso R . . . .
H1181 H 1.2682 0.5327 0.9366 0.0864 1.0000 Uiso R . . . .
H1201 H 1.1811 0.4924 0.8320 0.0814 1.0000 Uiso R . . . .
H1202 H 1.0929 0.5222 0.7889 0.0814 1.0000 Uiso R . . . .
H1221 H 1.1353 0.4732 0.9510 0.0826 1.0000 Uiso R . . . .
H1231 H 1.0207 0.4245 0.9983 0.0866 1.0000 Uiso R . . . .
H1241 H 0.8563 0.4093 0.9413 0.0774 1.0000 Uiso R . . . .
H1301 H 0.5453 0.5258 0.6998 0.0789 1.0000 Uiso R . . . .
H1302 H 0.5859 0.4759 0.7369 0.0789 1.0000 Uiso R . . . .
H1311 H 0.6318 0.4988 0.6160 0.1183 1.0000 Uiso R . . . .
H1312 H 0.6491 0.4459 0.6513 0.1183 1.0000 Uiso R . . . .
H1321 H 0.5060 0.4403 0.5699 0.1232 1.0000 Uiso R . . . .
H1322 H 0.4558 0.4856 0.6018 0.1232 1.0000 Uiso R . . . .
H1323 H 0.4731 0.4328 0.6371 0.1232 1.0000 Uiso R . . . .
H1381 H 1.1205 0.6502 0.7266 0.1034 1.0000 Uiso R . . . .
H1382 H 1.1407 0.5910 0.7297 0.1034 1.0000 Uiso R . . . .
H1391 H 0.9602 0.6367 0.6691 0.1101 1.0000 Uiso R . . . .
H1392 H 0.9710 0.5773 0.6781 0.1101 1.0000 Uiso R . . . .
H1401 H 0.9974 0.5982 0.5734 0.1712 1.0000 Uiso R . . . .
H1402 H 1.0858 0.6344 0.6044 0.1712 1.0000 Uiso R . . . .
H1403 H 1.0966 0.5749 0.6134 0.1712 1.0000 Uiso R . . . .
H1421 H 1.0011 0.4358 0.7326 0.1280 0.531(7) Uiso R . P 2 1
H1422 H 0.8853 0.4236 0.7283 0.1280 0.531(7) Uiso R . P 2 1
H1431 H 0.9650 0.4947 0.6485 0.1383 0.531(7) Uiso R . P 2 1
H1432 H 0.8481 0.4872 0.6465 0.1383 0.531(7) Uiso R . P 2 1
H1441 H 0.8912 0.4405 0.5598 0.1743 0.531(7) Uiso R . P 2 1
H1442 H 0.9691 0.4109 0.6108 0.1743 0.531(7) Uiso R . P 2 1
H1443 H 0.8523 0.4035 0.6088 0.1743 0.531(7) Uiso R . P 2 1
H3421 H 0.8609 0.4274 0.7274 0.1280 0.469(7) Uiso R . P 2 2
H3422 H 0.8468 0.4729 0.6783 0.1280 0.469(7) Uiso R . P 2 2
H3431 H 1.0302 0.4752 0.6848 0.1384 0.469(7) Uiso R . P 2 2
H3432 H 1.0333 0.4238 0.7235 0.1384 0.469(7) Uiso R . P 2 2
H3441 H 1.0305 0.4010 0.6154 0.1742 0.469(7) Uiso R . P 2 2
H3442 H 0.9287 0.4319 0.5990 0.1742 0.469(7) Uiso R . P 2 2
H3443 H 0.9318 0.3805 0.6377 0.1742 0.469(7) Uiso R . P 2 2
H9021 H 0.5686 1.0755 0.5817 0.1684 0.275(3) Uiso R . P 5 1
H9022 H 0.4564 1.0626 0.5887 0.1684 0.275(3) Uiso R . P 5 1
H9121 H 0.5682 1.0552 0.6011 0.1683 0.225(3) Uiso R . P 5 2
H9122 H 0.4528 1.0447 0.6012 0.1683 0.225(3) Uiso R . P 5 2
H1341 H 0.9446 0.7802 0.7637 0.0974 1.0000 Uiso R . . . .
H1342 H 0.8314 0.7677 0.7346 0.0974 1.0000 Uiso R . . . .
H1351 H 0.9916 0.7551 0.6653 0.1217 1.0000 Uiso R . . . .
H1352 H 0.8763 0.7486 0.6364 0.1217 1.0000 Uiso R . . . .
H1361 H 0.9325 0.8288 0.6063 0.1703 1.0000 Uiso R . . . .
H1362 H 0.9657 0.8412 0.6795 0.1703 1.0000 Uiso R . . . .
H1363 H 0.8503 0.8347 0.6506 0.1703 1.0000 Uiso R . . . .

loop_
_atom_site_aniso_label
_atom_site_aniso_U_11
_atom_site_aniso_U_22
_atom_site_aniso_U_33
_atom_site_aniso_U_23
_atom_site_aniso_U_13
_atom_site_aniso_U_12
C1 0.0686(16) 0.0443(12) 0.0622(15) 0.0007(11) 0.0117(12) 0.0137(11)
C2 0.0790(19) 0.0598(16) 0.0535(14) -0.0093(12) 0.0054(13) 0.0171(14)
C3 0.0662(15) 0.0564(14) 0.0412(12) -0.0027(10) 0.0019(11) 0.0174(12)
C4 0.0733(17) 0.0625(16) 0.0492(13) 0.0091(12) 0.0196(12) 0.0178(13)
C5 0.0619(15) 0.0554(14) 0.0502(13) 0.0146(11) 0.0159(11) 0.0083(11)
C6 0.0482(11) 0.0410(11) 0.0405(11) 0.0089(8) 0.0048(9) 0.0053(9)
C7 0.0446(11) 0.0422(11) 0.0372(10) 0.0032(8) -0.0016(8) 0.0076(9)
C8 0.0403(10) 0.0375(10) 0.0377(10) 0.0017(8) -0.0002(8) 0.0000(8)
C9 0.0423(11) 0.0352(10) 0.0400(10) 0.0016(8) -0.0003(8) 0.0014(8)
C10 0.0443(11) 0.0387(11) 0.0467(11) 0.0068(9) 0.0007(9) 0.0023(8)
C11 0.0469(12) 0.0424(12) 0.0617(14) 0.0051(10) 0.0008(10) -0.0042(9)
C12 0.0512(13) 0.0491(13) 0.0664(16) -0.0053(12) -0.0140(12) -0.0006(11)
C13 0.0616(15) 0.0514(13) 0.0434(12) -0.0051(10) -0.0097(10) 0.0077(11)
C14 0.087(2) 0.0715(18) 0.0439(13) -0.0083(12) -0.0172(13) 0.0100(15)
C15 0.0727(17) 0.0698(17) 0.0472(13) 0.0055(12) -0.0155(12) 0.0082(14)
C16 0.084(2) 0.0724(19) 0.0702(19) 0.0035(15) -0.0340(16) -0.0036(17)
C17 0.0678(19) 0.083(2) 0.090(2) 0.0151(19) -0.0299(17) 0.0010(17)
C18 0.0616(17) 0.0710(19) 0.081(2) 0.0174(16) -0.0143(15) 0.0038(14)
C19 0.0599(15) 0.0578(15) 0.0543(14) 0.0165(12) -0.0063(11) 0.0057(12)
C20 0.0601(15) 0.0488(13) 0.0642(15) 0.0170(12) 0.0017(12) 0.0071(11)
C21 0.0563(14) 0.0411(12) 0.0679(16) 0.0140(11) 0.0074(12) 0.0076(10)
C22 0.0527(14) 0.0569(15) 0.084(2) 0.0144(14) 0.0073(13) 0.0086(12)
C23 0.0635(17) 0.0598(16) 0.094(2) 0.0194(15) 0.0285(16) 0.0166(13)
C24 0.082(2) 0.0536(15) 0.0780(19) 0.0085(13) 0.0291(16) 0.0201(14)
C25 0.0526(12) 0.0453(12) 0.0437(12) -0.0009(9) -0.0055(9) 0.0050(10)
C26 0.0516(12) 0.0465(12) 0.0429(11) 0.0005(9) 0.0014(9) 0.0047(10)
C27 0.0606(15) 0.0636(15) 0.0430(12) 0.0099(11) -0.0108(11) 0.0039(12)
C28 0.0532(13) 0.0421(12) 0.0642(15) 0.0054(10) 0.0075(11) 0.0096(10)
O29 0.0561(10) 0.0486(9) 0.0693(11) -0.0121(8) -0.0078(8) -0.0007(8)
C30 0.077(3) 0.060(3) 0.099(4) -0.025(3) -0.041(3) 0.010(2)
C31 0.077(3) 0.081(3) 0.117(4) -0.045(3) -0.003(3) -0.016(2)
C32 0.089(3) 0.114(4) 0.148(5) -0.062(4) -0.030(3) -0.009(3)
C230 0.050(8) 0.045(7) 0.060(8) -0.025(6) 0.005(7) 0.007(6)
C231 0.093(9) 0.057(8) 0.107(9) -0.018(8) -0.017(8) 0.012(7)
C232 0.102(9) 0.097(9) 0.098(9) -0.005(8) -0.011(8) -0.007(8)
O33 0.0635(10) 0.0688(11) 0.0458(9) 0.0043(8) 0.0152(8) 0.0086(9)
C34 0.072(2) 0.094(3) 0.060(2) 0.003(2) 0.0126(16) 0.019(2)
C35 0.092(3) 0.121(4) 0.084(3) -0.017(3) 0.003(2) 0.016(3)
C36 0.115(3) 0.125(4) 0.079(3) -0.023(3) 0.021(3) 0.032(3)
C234 0.072(3) 0.093(3) 0.060(2) 0.002(2) 0.0129(19) 0.019(2)
C235 0.064(7) 0.095(8) 0.070(7) -0.021(7) 0.007(6) 0.024(6)
C236 0.115(3) 0.125(4) 0.080(3) -0.023(3) 0.021(3) 0.032(3)
O37 0.0558(10) 0.0686(11) 0.0458(9) 0.0062(8) -0.0008(7) 0.0038(8)
C38 0.084(2) 0.077(2) 0.0469(16) 0.0099(15) 0.0001(16) -0.0096(19)
C39 0.066(2) 0.091(3) 0.097(3) 0.004(3) 0.015(2) -0.017(2)
C40 0.104(4) 0.134(5) 0.092(4) 0.005(3) 0.015(3) -0.044(4)
C238 0.084(3) 0.077(2) 0.0468(18) 0.0104(17) -0.0005(18) -0.009(2)
C239 0.071(6) 0.079(7) 0.067(6) 0.001(5) 0.017(5) -0.003(5)
C240 0.067(6) 0.092(7) 0.073(7) -0.001(6) 0.010(5) -0.022(6)
O41 0.0528(10) 0.0669(11) 0.0683(11) -0.0021(9) 0.0079(8) 0.0026(8)
C42 0.068(2) 0.084(2) 0.086(2) 0.0096(19) 0.0095(18) -0.0120(19)
C43 0.074(4) 0.146(6) 0.116(5) 0.043(5) 0.010(4) -0.029(4)
C44 0.107(6) 0.152(7) 0.188(8) 0.040(6) 0.012(6) -0.043(5)
C242 0.068(2) 0.084(2) 0.086(2) 0.0095(19) 0.0094(18) -0.0115(19)
C243 0.075(4) 0.088(5) 0.103(5) 0.012(4) 0.014(4) -0.018(4)
C244 0.108(6) 0.102(6) 0.131(7) 0.016(5) 0.018(5) -0.037(5)
C101 0.0607(14) 0.0379(11) 0.0632(15) 0.0012(10) 0.0069(12) 0.0107(10)
C102 0.0633(15) 0.0375(11) 0.0737(17) 0.0063(11) 0.0013(13) 0.0016(10)
C103 0.0479(12) 0.0411(11) 0.0615(14) 0.0070(10) 0.0064(10) 0.0025(9)
C104 0.0575(14) 0.0512(13) 0.0598(14) 0.0167(11) 0.0172(11) 0.0108(11)
C105 0.0515(13) 0.0581(14) 0.0476(12) 0.0081(10) 0.0129(10) 0.0123(11)
C106 0.0396(10) 0.0445(11) 0.0451(11) 0.0030(9) 0.0041(8) 0.0087(9)
C107 0.0360(10) 0.0394(10) 0.0449(11) 0.0037(9) 0.0015(8) 0.0047(8)
C108 0.0390(10) 0.0399(10) 0.0409(10) 0.0023(8) 0.0019(8) 0.0020(8)
C109 0.0391(10) 0.0403(10) 0.0460(11) 0.0005(9) -0.0015(8) 0.0029(8)
C110 0.0414(11) 0.0462(11) 0.0436(11) -0.0003(9) 0.0006(9) 0.0071(9)
C111 0.0513(13) 0.0559(13) 0.0462(12) -0.0051(10) -0.0018(10) 0.0086(11)
C112 0.0525(13) 0.0611(15) 0.0530(14) -0.0091(11) -0.0073(11) 0.0010(11)
C113 0.0438(12) 0.0500(13) 0.0658(15) -0.0016(11) -0.0037(11) -0.0058(10)
C114 0.0527(14) 0.0666(17) 0.0768(19) 0.0003(14) -0.0005(13) -0.0168(13)
C115 0.0394(12) 0.0752(17) 0.0621(15) 0.0009(13) 0.0054(11) -0.0084(11)
C116 0.0454(13) 0.091(2) 0.0599(15) -0.0031(14) 0.0063(11) -0.0141(13)
C117 0.0485(14) 0.100(2) 0.0602(16) 0.0087(16) -0.0010(12) -0.0049(15)
C118 0.0492(14) 0.095(2) 0.0641(17) 0.0122(16) 0.0000(12) 0.0033(14)
C119 0.0429(12) 0.0772(18) 0.0565(14) 0.0022(13) 0.0088(11) 0.0025(12)
C120 0.0493(14) 0.0765(18) 0.0650(16) -0.0022(14) 0.0105(12) 0.0138(13)
C121 0.0521(13) 0.0538(14) 0.0621(15) 0.0022(11) 0.0084(11) 0.0151(11)
C122 0.0605(16) 0.0684(17) 0.0678(17) 0.0094(14) -0.0032(13) 0.0196(14)
C123 0.0730(18) 0.0622(16) 0.0650(17) 0.0171(13) 0.0029(14) 0.0192(14)
C124 0.0674(16) 0.0454(13) 0.0723(17) 0.0088(12) 0.0100(13) 0.0121(12)
C125 0.0428(11) 0.0411(11) 0.0498(12) 0.0013(9) 0.0022(9) 0.0012(9)
C126 0.0486(12) 0.0480(12) 0.0504(12) 0.0042(10) 0.0028(10) -0.0020(10)
C127 0.0384(11) 0.0768(17) 0.0515(13) 0.0056(12) 0.0030(10) -0.0011(11)
C128 0.0577(14) 0.0470(12) 0.0557(14) 0.0012(10) 0.0044(11) 0.0126(11)
O129 0.0565(9) 0.0433(8) 0.0521(9) -0.0032(7) -0.0018(7) -0.0012(7)
C130 0.0592(15) 0.0507(14) 0.0746(18) -0.0088(12) -0.0085(13) -0.0033(11)
C131 0.097(3) 0.092(3) 0.094(3) -0.039(2) -0.001(2) -0.015(2)
C132 0.115(3) 0.082(2) 0.101(3) -0.035(2) -0.029(2) -0.007(2)
O133 0.0613(10) 0.0580(10) 0.0576(10) 0.0094(8) 0.0054(8) -0.0094(8)
C134 0.090(2) 0.071(2) 0.078(2) 0.0269(17) 0.0073(17) -0.0036(17)
C135 0.106(3) 0.103(3) 0.095(3) 0.043(2) 0.009(2) -0.016(2)
C136 0.143(4) 0.157(5) 0.157(5) 0.096(4) -0.006(4) -0.022(4)
O137 0.0458(9) 0.0728(12) 0.0537(10) 0.0011(9) -0.0018(7) -0.0011(8)
C138 0.0655(18) 0.103(3) 0.0578(16) 0.0103(16) 0.0032(13) -0.0059(17)
C139 0.080(2) 0.108(3) 0.0601(18) 0.0008(18) -0.0050(15) 0.002(2)
C140 0.127(4) 0.249(8) 0.065(2) 0.011(3) 0.007(2) -0.008(5)
O141 0.0702(11) 0.0627(11) 0.0549(10) 0.0012(8) 0.0011(9) -0.0045(9)
C142 0.096(6) 0.082(4) 0.056(4) -0.014(3) -0.001(4) -0.005(4)
C143 0.118(5) 0.094(5) 0.069(4) -0.020(3) 0.016(4) -0.023(4)
C144 0.163(7) 0.117(6) 0.091(5) -0.030(5) 0.012(5) 0.002(6)
C342 0.077(5) 0.094(5) 0.054(4) -0.003(4) -0.006(3) 0.000(4)
C343 0.104(6) 0.105(6) 0.091(5) -0.027(5) 0.019(5) 0.011(5)
C344 0.125(7) 0.130(7) 0.102(6) -0.033(5) 0.028(5) 0.016(6)
Cl901 0.098(2) 0.192(5) 0.166(3) -0.054(4) 0.033(2) -0.016(3)
C902 0.058(5) 0.161(12) 0.151(10) 0.033(9) 0.016(5) -0.015(6)
Cl903 0.128(4) 0.212(8) 0.235(8) 0.065(6) 0.042(5) 0.025(5)
Cl911 0.098(2) 0.192(5) 0.166(3) -0.052(4) 0.033(2) -0.016(3)
C912 0.058(5) 0.161(12) 0.151(10) 0.033(9) 0.016(5) -0.015(6)
Cl913 0.129(4) 0.211(8) 0.236(8) 0.065(6) 0.040(5) 0.025(5)

loop_
_atom_type_symbol
_atom_type_scat_dispersion_real
_atom_type_scat_dispersion_imag
_atom_type_scat_Cromer_Mann_a1
_atom_type_scat_Cromer_Mann_b1
_atom_type_scat_Cromer_Mann_a2
_atom_type_scat_Cromer_Mann_b2
_atom_type_scat_Cromer_Mann_a3
_atom_type_scat_Cromer_Mann_b3
_atom_type_scat_Cromer_Mann_a4
_atom_type_scat_Cromer_Mann_b4
_atom_type_scat_Cromer_Mann_c
_atom_type_scat_source
C 0.0181 0.0091 2.3100 20.8439 1.0200 10.2075 1.5886 0.5687 0.8650 51.6512 0.2156 'International Tables Vol C 4.2.6.8 and 6.1.1.4'
H 0.0000 0.0000 0.4930 10.5109 0.3229 26.1257 0.1402 3.1424 0.0408 57.7998 0.0030 'International Tables Vol C 4.2.6.8 and 6.1.1.4'
O 0.0492 0.0322 3.0485 13.2771 2.2868 5.7011 1.5463 0.3239 0.8670 32.9089 0.2508 'International Tables Vol C 4.2.6.8 and 6.1.1.4'
N 0.0311 0.0180 12.2126 0.0057 3.1322 9.8933 2.0125 28.9975 1.1663 0.5826 -11.5290 'International Tables Vol C 4.2.6.8 and 6.1.1.4'
Cl 0.3639 0.7018 11.4604 0.0104 7.1964 1.1662 6.2556 18.5194 1.6455 47.7784 -9.5574 'International Tables Vol C 4.2.6.8 and 6.1.1.4'

loop_
_geom_angle_atom_site_label_1
_geom_angle_atom_site_label_2
_geom_angle_atom_site_label_3
_geom_angle
_geom_angle_publ_flag
C2 C1 C24 119.8(3) yes
C2 C1 C28 121.2(2) yes
C24 C1 C28 118.3(3) yes
C1 C2 C3 106.0(2) yes
C1 C2 H21 110.6 no
C3 C2 H21 110.1 no
C1 C2 H22 109.8 no
C3 C2 H22 110.9 no
H21 C2 H22 109.5 no
C2 C3 C4 118.6(2) yes
C2 C3 C25 120.1(3) yes
C4 C3 C25 119.0(2) yes
C3 C4 C5 122.2(2) yes
C3 C4 H41 119.0 no
C5 C4 H41 118.8 no
C4 C5 C6 116.8(2) yes
C4 C5 H51 122.3 no
C6 C5 H51 120.9 no
C5 C6 C7 121.7(2) yes
C5 C6 C10 127.4(2) yes
C7 C6 C10 107.71(19) yes
C6 C7 C8 110.15(18) yes
C6 C7 C25 118.6(2) yes
C8 C7 C25 128.9(2) yes
C7 C8 C9 99.68(16) yes
C7 C8 C108 114.53(17) yes
C9 C8 C108 112.46(17) yes
C7 C8 H81 109.8 no
C9 C8 H81 109.8 no
C108 C8 H81 110.2 no
C8 C9 C10 110.49(18) yes
C8 C9 C26 127.5(2) yes
C10 C9 C26 120.0(2) yes
C6 C10 C9 107.97(19) yes
C6 C10 C11 127.8(2) yes
C9 C10 C11 120.9(2) yes
C10 C11 C12 117.3(2) yes
C10 C11 H111 121.0 no
C12 C11 H111 121.6 no
C11 C12 C13 121.9(2) yes
C11 C12 H121 119.4 no
C13 C12 H121 118.7 no
C12 C13 C14 118.3(2) yes
C12 C13 C26 119.1(2) yes
C14 C13 C26 120.4(3) yes
C13 C14 C15 107.2(2) yes
C13 C14 H141 110.2 no
C15 C14 H141 109.3 no
C13 C14 H142 110.0 no
C15 C14 H142 110.7 no
H141 C14 H142 109.5 no
C14 C15 C16 120.7(3) yes
C14 C15 C27 121.6(3) yes
C16 C15 C27 117.2(3) yes
C15 C16 C17 120.6(3) yes
C15 C16 H161 119.2 no
C17 C16 H161 120.2 no
C16 C17 C18 121.1(3) yes
C16 C17 H171 118.7 no
C18 C17 H171 120.2 no
C17 C18 C19 121.0(3) yes
C17 C18 H181 119.7 no
C19 C18 H181 119.3 no
C18 C19 C20 120.9(3) yes
C18 C19 C27 116.9(3) yes
C20 C19 C27 122.1(2) yes
C19 C20 C21 116.4(2) yes
C19 C20 H201 107.6 no
C21 C20 H201 108.1 no
C19 C20 H202 107.4 no
C21 C20 H202 107.7 no
H201 C20 H202 109.5 no
C20 C21 C22 121.2(3) yes
C20 C21 C28 121.5(2) yes
C22 C21 C28 117.1(3) yes
C21 C22 C23 121.5(3) yes
C21 C22 H221 118.8 no
C23 C22 H221 119.7 no
C22 C23 C24 120.0(3) yes
C22 C23 H231 119.7 no
C24 C23 H231 120.3 no
C1 C24 C23 120.9(3) yes
C1 C24 H241 119.6 no
C23 C24 H241 119.5 no
C3 C25 C7 119.5(2) yes
C3 C25 O29 120.2(2) yes
C7 C25 O29 119.7(2) yes
C13 C26 C9 118.8(2) yes
C13 C26 O33 121.2(2) yes
C9 C26 O33 119.2(2) yes
C15 C27 C19 123.1(3) yes
C15 C27 O37 118.2(3) yes
C19 C27 O37 118.7(2) yes
C1 C28 C21 122.0(2) yes
C1 C28 O41 119.6(2) yes
C21 C28 O41 118.3(2) yes
C25 O29 C30 111.7(2) yes
C25 O29 C230 112.6(2) yes
O29 C30 C31 109.2(3) yes
O29 C30 H301 110.0 no
C31 C30 H301 108.8 no
O29 C30 H302 109.9 no
C31 C30 H302 109.5 no
H301 C30 H302 109.5 no
C30 C31 C32 107.0(3) yes
C30 C31 H311 110.4 no
C32 C31 H311 111.0 no
C30 C31 H312 109.6 no
C32 C31 H312 109.4 no
H311 C31 H312 109.5 no
C31 C32 H321 110.0 no
C31 C32 H322 108.4 no
H321 C32 H322 109.5 no
C31 C32 H323 110.0 no
H321 C32 H323 109.5 no
H322 C32 H323 109.5 no
O29 C230 C231 107.4(3) yes
O29 C230 H2301 105.4 no
C231 C230 H2301 112.7 no
O29 C230 H2302 105.1 no
C231 C230 H2302 115.9 no
H2301 C230 H2302 109.5 no
C230 C231 C232 110.5(7) yes
C230 C231 H2311 102.2 no
C232 C231 H2311 71.5 no
C230 C231 H2312 106.5 no
C232 C231 H2312 141.9 no
H2311 C231 H2312 109.5 no
C231 C232 H2321 105.4 no
C231 C232 H2322 142.0 no
H2321 C232 H2322 109.5 no
C231 C232 H2323 71.5 no
H2321 C232 H2323 109.5 no
H2322 C232 H2323 109.5 no
C26 O33 C34 117.1(2) yes
C26 O33 C234 107.0(7) yes
O33 C34 C35 109.5(3) yes
O33 C34 H341 110.0 no
C35 C34 H341 108.6 no
O33 C34 H342 109.2 no
C35 C34 H342 110.1 no
H341 C34 H342 109.5 no
C34 C35 C36 112.1(3) yes
C34 C35 H351 109.3 no
C36 C35 H351 109.1 no
C34 C35 H352 108.0 no
C36 C35 H352 108.8 no
H351 C35 H352 109.5 no
C35 C36 H361 110.0 no
C35 C36 H362 109.0 no
H361 C36 H362 109.5 no
C35 C36 H363 109.4 no
H361 C36 H363 109.5 no
H362 C36 H363 109.5 no
O33 C234 C235 109.8(6) yes
O33 C234 H2341 113.4 no
C235 C234 H2341 110.7 no
O33 C234 H2342 106.1 no
C235 C234 H2342 107.0 no
H2341 C234 H2342 109.5 no
C234 C235 C236 115.9(6) yes
C234 C235 H2351 109.1 no
C236 C235 H2351 107.0 no
C234 C235 H2352 106.4 no
C236 C235 H2352 108.9 no
H2351 C235 H2352 109.5 no
C235 C236 H2361 110.8 no
C235 C236 H2362 109.8 no
H2361 C236 H2362 109.5 no
C235 C236 H2363 107.9 no
H2361 C236 H2363 109.5 no
H2362 C236 H2363 109.5 no
C27 O37 C38 110.2(2) yes
C27 O37 C238 123.8(2) yes
O37 C38 C39 105.6(3) yes
O37 C38 H381 111.0 no
C39 C38 H381 110.6 no
O37 C38 H382 109.7 no
C39 C38 H382 110.5 no
H381 C38 H382 109.5 no
C38 C39 C40 108.1(3) yes
C38 C39 H391 109.5 no
C40 C39 H391 110.4 no
C38 C39 H392 109.8 no
C40 C39 H392 109.5 no
H391 C39 H392 109.5 no
C39 C40 H401 109.2 no
C39 C40 H402 109.1 no
H401 C40 H402 109.5 no
C39 C40 H403 110.0 no
H401 C40 H403 109.5 no
H402 C40 H403 109.5 no
O37 C238 C239 114.4(4) yes
O37 C238 H2381 109.6 no
C239 C238 H2381 106.5 no
O37 C238 H2382 107.8 no
C239 C238 H2382 109.1 no
H2381 C238 H2382 109.5 no
C238 C239 C240 112.0(7) yes
C238 C239 H2391 108.9 no
C240 C239 H2391 114.4 no
C238 C239 H2392 107.0 no
C240 C239 H2392 104.7 no
H2391 C239 H2392 109.5 no
C239 C240 H2401 108.5 no
C239 C240 H2402 105.0 no
H2401 C240 H2402 109.5 no
C239 C240 H2403 114.7 no
H2401 C240 H2403 109.5 no
H2402 C240 H2403 109.5 no
C28 O41 C42 110.5(2) yes
C28 O41 C242 118.8(2) yes
O41 C42 C43 104.9(3) yes
O41 C42 H421 110.3 no
C43 C42 H421 109.8 no
O41 C42 H422 110.8 no
C43 C42 H422 111.5 no
H421 C42 H422 109.5 no
C42 C43 C44 109.3(5) yes
C42 C43 H431 111.0 no
C44 C43 H431 107.3 no
C42 C43 H432 109.3 no
C44 C43 H432 110.5 no
H431 C43 H432 109.5 no
C43 C44 H441 111.8 no
C43 C44 H442 109.8 no
H441 C44 H442 109.5 no
C43 C44 H443 106.7 no
H441 C44 H443 109.5 no
H442 C44 H443 109.5 no
O41 C242 C243 113.8(3) yes
O41 C242 H2421 108.2 no
C243 C242 H2421 109.9 no
O41 C242 H2422 108.3 no
C243 C242 H2422 107.1 no
H2421 C242 H2422 109.5 no
C242 C243 C244 110.3(5) yes
C242 C243 H2431 108.1 no
C244 C243 H2431 106.0 no
C242 C243 H2432 111.0 no
C244 C243 H2432 111.9 no
H2431 C243 H2432 109.5 no
C243 C244 H2441 110.6 no
C243 C244 H2442 111.8 no
H2441 C244 H2442 109.5 no
C243 C244 H2443 105.9 no
H2441 C244 H2443 109.5 no
H2442 C244 H2443 109.5 no
C102 C101 C124 119.8(3) yes
C102 C101 C128 121.7(2) yes
C124 C101 C128 117.4(3) yes
C101 C102 C103 105.9(2) yes
C101 C102 H1021 110.3 no
C103 C102 H1021 110.5 no
C101 C102 H1022 110.7 no
C103 C102 H1022 110.0 no
H1021 C102 H1022 109.5 no
C102 C103 C104 117.7(2) yes
C102 C103 C125 121.1(2) yes
C104 C103 C125 118.8(2) yes
C103 C104 C105 121.5(2) yes
C103 C104 H1041 118.9 no
C105 C104 H1041 119.6 no
C104 C105 C106 117.7(2) yes
C104 C105 H1051 121.2 no
C106 C105 H1051 121.1 no
C105 C106 C107 121.1(2) yes
C105 C106 C110 128.1(2) yes
C107 C106 C110 107.87(19) yes
C106 C107 C108 109.83(19) yes
C106 C107 C125 119.1(2) yes
C108 C107 C125 128.9(2) yes
C107 C108 C8 113.64(17) yes
C107 C108 C109 99.70(17) yes
C8 C108 C109 112.63(17) yes
C107 C108 H1081 110.0 no
C8 C108 H1081 110.4 no
C109 C108 H1081 110.0 no
C108 C109 C110 110.16(19) yes
C108 C109 C126 127.8(2) yes
C110 C109 C126 119.9(2) yes
C106 C110 C109 107.99(19) yes
C106 C110 C111 128.0(2) yes
C109 C110 C111 120.3(2) yes
C110 C111 C112 117.8(2) yes
C110 C111 H1111 120.4 no
C112 C111 H1111 121.8 no
C111 C112 C113 122.7(2) yes
C111 C112 H1121 118.8 no
C113 C112 H1121 118.6 no
C112 C113 C114 118.9(2) yes
C112 C113 C126 118.1(2) yes
C114 C113 C126 121.0(3) yes
C113 C114 C115 107.2(2) yes
C113 C114 H1141 110.3 no
C115 C114 H1141 110.0 no
C113 C114 H1142 110.0 no
C115 C114 H1142 109.8 no
H1141 C114 H1142 109.5 no
C114 C115 C116 120.6(3) yes
C114 C115 C127 120.9(2) yes
C116 C115 C127 118.3(3) yes
C115 C116 C117 120.3(3) yes
C115 C116 H1161 119.6 no
C117 C116 H1161 120.1 no
C116 C117 C118 120.7(3) yes
C116 C117 H1171 119.7 no
C118 C117 H1171 119.7 no
C117 C118 C119 121.1(3) yes
C117 C118 H1181 119.7 no
C119 C118 H1181 119.2 no
C118 C119 C120 120.9(3) yes
C118 C119 C127 116.8(3) yes
C120 C119 C127 122.3(2) yes
C119 C120 C121 115.4(2) yes
C119 C120 H1201 108.2 no
C121 C120 H1201 107.9 no
C119 C120 H1202 107.6 no
C121 C120 H1202 108.1 no
H1201 C120 H1202 109.5 no
C120 C121 C122 121.2(3) yes
C120 C121 C128 122.0(2) yes
C122 C121 C128 116.8(3) yes
C121 C122 C123 122.3(3) yes
C121 C122 H1221 118.4 no
C123 C122 H1221 119.4 no
C122 C123 C124 119.4(3) yes
C122 C123 H1231 120.3 no
C124 C123 H1231 120.3 no
C101 C124 C123 121.6(3) yes
C101 C124 H1241 118.9 no
C123 C124 H1241 119.5 no
C103 C125 C107 119.2(2) yes
C103 C125 O129 120.7(2) yes
C107 C125 O129 119.5(2) yes
C113 C126 C109 119.5(2) yes
C113 C126 O133 120.7(2) yes
C109 C126 O133 118.9(2) yes
C119 C127 C115 122.7(2) yes
C119 C127 O137 118.1(3) yes
C115 C127 O137 119.2(2) yes
C101 C128 C121 122.3(2) yes
C101 C128 O141 119.3(2) yes
C121 C128 O141 118.3(2) yes
C125 O129 C130 113.2(2) yes
O129 C130 C131 109.3(3) yes
O129 C130 H1301 109.9 no
C131 C130 H1301 109.2 no
O129 C130 H1302 109.7 no
C131 C130 H1302 109.2 no
H1301 C130 H1302 109.5 no
C130 C131 C132 111.7(3) yes
C130 C131 H1311 108.5 no
C132 C131 H1311 109.5 no
C130 C131 H1312 108.9 no
C132 C131 H1312 108.7 no
H1311 C131 H1312 109.5 no
C131 C132 H1321 109.9 no
C131 C132 H1322 108.8 no
H1321 C132 H1322 109.5 no
C131 C132 H1323 109.6 no
H1321 C132 H1323 109.5 no
H1322 C132 H1323 109.5 no
C126 O133 C134 113.4(2) yes
O133 C134 C135 108.5(3) yes
O133 C134 H1341 110.6 no
C135 C134 H1341 109.2 no
O133 C134 H1342 109.6 no
C135 C134 H1342 109.5 no
H1341 C134 H1342 109.5 no
C134 C135 C136 111.4(4) yes
C134 C135 H1351 109.0 no
C136 C135 H1351 109.1 no
C134 C135 H1352 109.2 no
C136 C135 H1352 108.7 no
H1351 C135 H1352 109.5 no
C135 C136 H1361 112.3 no
C135 C136 H1362 107.8 no
H1361 C136 H1362 109.5 no
C135 C136 H1363 108.3 no
H1361 C136 H1363 109.5 no
H1362 C136 H1363 109.5 no
C127 O137 C138 113.1(2) yes
O137 C138 C139 108.9(3) yes
O137 C138 H1381 110.4 no
C139 C138 H1381 110.3 no
O137 C138 H1382 109.3 no
C139 C138 H1382 108.4 no
H1381 C138 H1382 109.5 no
C138 C139 C140 111.2(3) yes
C138 C139 H1391 108.3 no
C140 C139 H1391 110.3 no
C138 C139 H1392 109.7 no
C140 C139 H1392 107.9 no
H1391 C139 H1392 109.5 no
C139 C140 H1401 111.4 no
C139 C140 H1402 107.3 no
H1401 C140 H1402 109.5 no
C139 C140 H1403 109.7 no
H1401 C140 H1403 109.5 no
H1402 C140 H1403 109.5 no
C128 O141 C142 107.2(3) yes
C128 O141 C342 121.3(5) yes
O141 C142 C143 107.9(4) yes
O141 C142 H1421 112.1 no
C143 C142 H1421 109.6 no
O141 C142 H1422 107.9 no
C143 C142 H1422 109.7 no
H1421 C142 H1422 109.5 no
C142 C143 C144 112.8(5) yes
C142 C143 H1431 109.5 no
C144 C143 H1431 111.0 no
C142 C143 H1432 109.5 no
C144 C143 H1432 104.5 no
H1431 C143 H1432 109.5 no
C143 C144 H1441 112.8 no
C143 C144 H1442 104.5 no
H1441 C144 H1442 109.5 no
C143 C144 H1443 111.0 no
H1441 C144 H1443 109.5 no
H1442 C144 H1443 109.5 no
O141 C342 C343 104.5(5) yes
O141 C342 H3421 109.3 no
C343 C342 H3421 111.7 no
O141 C342 H3422 112.3 no
C343 C342 H3422 109.6 no
H3421 C342 H3422 109.5 no
C342 C343 C344 107.8(5) yes
C342 C343 H3431 111.7 no
C344 C343 H3431 113.0 no
C342 C343 H3432 109.2 no
C344 C343 H3432 105.5 no
H3431 C343 H3432 109.5 no
C343 C344 H3441 111.1 no
C343 C344 H3442 104.8 no
H3441 C344 H3442 109.5 no
C343 C344 H3443 112.3 no
H3441 C344 H3443 109.5 no
H3442 C344 H3443 109.5 no
Cl901 C902 Cl903 120.5(5) yes
Cl901 C902 H9021 107.2 no
Cl903 C902 H9021 105.9 no
Cl901 C902 H9022 106.8 no
Cl903 C902 H9022 106.7 no
H9021 C902 H9022 109.5 no
Cl911 C912 Cl913 108.1(5) yes
Cl911 C912 H9121 110.0 no
Cl913 C912 H9121 108.8 no
Cl911 C912 H9122 109.6 no
Cl913 C912 H9122 110.9 no
H9121 C912 H9122 109.5 no

loop_
_geom_bond_atom_site_label_1
_geom_bond_atom_site_label_2
_geom_bond_distance
_geom_bond_publ_flag
C1 C2 1.527(4) yes
C1 C24 1.383(4) yes
C1 C28 1.398(4) yes
C2 C3 1.522(4) yes
C2 H21 0.950 no
C2 H22 0.950 no
C3 C4 1.377(4) yes
C3 C25 1.408(4) yes
C4 C5 1.384(4) yes
C4 H41 0.950 no
C5 C6 1.392(3) yes
C5 H51 0.950 no
C6 C7 1.403(3) yes
C6 C10 1.466(3) yes
C7 C8 1.520(3) yes
C7 C25 1.382(3) yes
C8 C9 1.520(3) yes
C8 C108 1.572(3) yes
C8 H81 0.950 no
C9 C10 1.395(3) yes
C9 C26 1.388(3) yes
C10 C11 1.395(3) yes
C11 C12 1.385(4) yes
C11 H111 0.950 no
C12 C13 1.392(4) yes
C12 H121 0.950 no
C13 C14 1.521(3) yes
C13 C26 1.398(3) yes
C14 C15 1.518(4) yes
C14 H141 0.950 no
C14 H142 0.950 no
C15 C16 1.397(4) yes
C15 C27 1.403(4) yes
C16 C17 1.375(5) yes
C16 H161 0.950 no
C17 C18 1.368(5) yes
C17 H171 0.950 no
C18 C19 1.404(4) yes
C18 H181 0.950 no
C19 C20 1.517(4) yes
C19 C27 1.391(4) yes
C20 C21 1.513(4) yes
C20 H201 0.950 no
C20 H202 0.950 no
C21 C22 1.401(4) yes
C21 C28 1.394(4) yes
C22 C23 1.370(4) yes
C22 H221 0.950 no
C23 C24 1.380(5) yes
C23 H231 0.950 no
C24 H241 0.950 no
C25 O29 1.381(3) yes
C26 O33 1.382(3) yes
C27 O37 1.377(3) yes
C28 O41 1.387(3) yes
O29 C30 1.446(3) yes
O29 C230 1.442(3) yes
C30 C31 1.513(3) yes
C30 H301 0.950 no
C30 H302 0.950 no
C31 C32 1.553(4) yes
C31 H311 0.950 no
C31 H312 0.950 no
C32 H321 0.950 no
C32 H322 0.950 no
C32 H323 0.950 no
C230 C231 1.532(3) yes
C230 H2301 0.950 no
C230 H2302 0.950 no
C231 C232 1.541(5) yes
C231 H2311 0.950 no
C231 H2312 0.950 no
C232 H2321 0.950 no
C232 H2322 0.950 no
C232 H2323 0.950 no
O33 C34 1.434(3) yes
O33 C234 1.444(5) yes
C34 C35 1.500(4) yes
C34 H341 0.950 no
C34 H342 0.950 no
C35 C36 1.532(4) yes
C35 H351 0.950 no
C35 H352 0.950 no
C36 H361 0.950 no
C36 H362 0.950 no
C36 H363 0.950 no
C234 C235 1.526(5) yes
C234 H2341 0.950 no
C234 H2342 0.950 no
C235 C236 1.543(5) yes
C235 H2351 0.950 no
C235 H2352 0.950 no
C236 H2361 0.950 no
C236 H2362 0.950 no
C236 H2363 0.950 no
O37 C38 1.434(3) yes
O37 C238 1.449(3) yes
C38 C39 1.502(4) yes
C38 H381 0.950 no
C38 H382 0.950 no
C39 C40 1.526(4) yes
C39 H391 0.950 no
C39 H392 0.950 no
C40 H401 0.950 no
C40 H402 0.950 no
C40 H403 0.950 no
C238 C239 1.537(5) yes
C238 H2381 0.950 no
C238 H2382 0.950 no
C239 C240 1.543(5) yes
C239 H2391 0.950 no
C239 H2392 0.950 no
C240 H2401 0.950 no
C240 H2402 0.950 no
C240 H2403 0.950 no
O41 C42 1.433(3) yes
O41 C242 1.446(3) yes
C42 C43 1.517(4) yes
C42 H421 0.950 no
C42 H422 0.950 no
C43 C44 1.531(5) yes
C43 H431 0.950 no
C43 H432 0.950 no
C44 H441 0.950 no
C44 H442 0.950 no
C44 H443 0.950 no
C242 C243 1.532(4) yes
C242 H2421 0.950 no
C242 H2422 0.950 no
C243 C244 1.542(5) yes
C243 H2431 0.950 no
C243 H2432 0.950 no
C244 H2441 0.950 no
C244 H2442 0.950 no
C244 H2443 0.950 no
C101 C102 1.521(4) yes
C101 C124 1.383(4) yes
C101 C128 1.407(4) yes
C102 C103 1.519(3) yes
C102 H1021 0.950 no
C102 H1022 0.950 no
C103 C104 1.392(4) yes
C103 C125 1.401(3) yes
C104 C105 1.381(4) yes
C104 H1041 0.950 no
C105 C106 1.383(3) yes
C105 H1051 0.950 no
C106 C107 1.402(3) yes
C106 C110 1.458(3) yes
C107 C108 1.519(3) yes
C107 C125 1.386(3) yes
C108 C109 1.518(3) yes
C108 H1081 0.950 no
C109 C110 1.401(3) yes
C109 C126 1.381(3) yes
C110 C111 1.398(3) yes
C111 C112 1.373(4) yes
C111 H1111 0.950 no
C112 C113 1.388(4) yes
C112 H1121 0.950 no
C113 C114 1.518(4) yes
C113 C126 1.405(3) yes
C114 C115 1.531(4) yes
C114 H1141 0.950 no
C114 H1142 0.950 no
C115 C116 1.391(4) yes
C115 C127 1.394(4) yes
C116 C117 1.378(4) yes
C116 H1161 0.950 no
C117 C118 1.379(5) yes
C117 H1171 0.950 no
C118 C119 1.405(4) yes
C118 H1181 0.950 no
C119 C120 1.513(4) yes
C119 C127 1.395(4) yes
C120 C121 1.522(4) yes
C120 H1201 0.950 no
C120 H1202 0.950 no
C121 C122 1.393(4) yes
C121 C128 1.398(4) yes
C122 C123 1.372(4) yes
C122 H1221 0.950 no
C123 C124 1.380(4) yes
C123 H1231 0.950 no
C124 H1241 0.950 no
C125 O129 1.387(3) yes
C126 O133 1.385(3) yes
C127 O137 1.382(3) yes
C128 O141 1.391(3) yes
O129 C130 1.441(3) yes
C130 C131 1.489(4) yes
C130 H1301 0.950 no
C130 H1302 0.950 no
C131 C132 1.514(5) yes
C131 H1311 0.950 no
C131 H1312 0.950 no
C132 H1321 0.950 no
C132 H1322 0.950 no
C132 H1323 0.950 no
O133 C134 1.419(4) yes
C134 C135 1.502(5) yes
C134 H1341 0.950 no
C134 H1342 0.950 no
C135 C136 1.484(6) yes
C135 H1351 0.950 no
C135 H1352 0.950 no
C136 H1361 0.950 no
C136 H1362 0.950 no
C136 H1363 0.950 no
O137 C138 1.430(3) yes
C138 C139 1.504(4) yes
C138 H1381 0.950 no
C138 H1382 0.950 no
C139 C140 1.515(5) yes
C139 H1391 0.950 no
C139 H1392 0.950 no
C140 H1401 0.950 no
C140 H1402 0.950 no
C140 H1403 0.950 no
O141 C142 1.449(4) yes
O141 C342 1.430(5) yes
C142 C143 1.522(5) yes
C142 H1421 0.950 no
C142 H1422 0.950 no
C143 C144 1.532(5) yes
C143 H1431 0.950 no
C143 H1432 0.950 no
C144 H1441 0.950 no
C144 H1442 0.950 no
C144 H1443 0.950 no
C342 C343 1.516(5) yes
C342 H3421 0.950 no
C342 H3422 0.950 no
C343 C344 1.535(5) yes
C343 H3431 0.950 no
C343 H3432 0.950 no
C344 H3441 0.950 no
C344 H3442 0.950 no
C344 H3443 0.950 no
Cl901 C902 1.726(4) yes
C902 Cl903 1.726(5) yes
C902 H9021 0.950 no
C902 H9022 0.950 no
Cl911 C912 1.730(4) yes
C912 Cl913 1.732(5) yes
C912 H9121 0.950 no
C912 H9122 0.950 no

loop_
_geom_hbond_atom_site_label_D
_geom_hbond_atom_site_label_H
_geom_hbond_atom_site_label_A
_geom_hbond_angle_DHA
_geom_hbond_distance_DH
_geom_hbond_distance_HA
_geom_hbond_distance_DA
_geom_hbond_publ_flag
C43 H431 O29 145 0.950 2.405 3.227(6) yes
C139 H1391 O133 134 0.950 2.590 3.325(6) yes
